data_7027266
loop_
_publ_author_name
'Ho, Kin-Ying'
'Yu, Wing-Yiu'
'Cheung, Kung-Kai'
'Che, Chi-Ming'

_publ_contact_author
;
    ENTER NAME
 ENTER ADDRESS
;
_publ_section_title
;
 Blue luminescent zinc(II) complexes with polypyridylamine ligands:
 crystal structures and luminescence properties
;
_journal_issue 10
_journal_name_full 'Journal of the Chemical Society, Dalton Transactions'
_journal_page_first 1581
_journal_paper_doi 10.1039/a900504h
_journal_year 1999
_chemical_formula_moiety 'C10 H9 Cl2 N3 Zn '
_chemical_formula_sum 'C10 H9 Cl2 N3 Zn'
_chemical_formula_weight 307.49
_space_group_IT_number 2
_symmetry_cell_setting triclinic
_symmetry_Int_Tables_number 2
_symmetry_space_group_name_Hall '-P 1'
_symmetry_space_group_name_H-M 'P -1'
_audit_creation_date 'Fri Jan 15 11:40:17 1999'
_audit_creation_method 'from TEXRAY.INF file'
_cell_angle_alpha 75.28(2)
_cell_angle_beta 89.32(2)
_cell_angle_gamma 86.11(2)
_cell_formula_units_Z 2
_cell_length_a 7.439(2)
_cell_length_b 8.669(2)
_cell_length_c 9.409(2)
_cell_measurement_reflns_used 0
_cell_measurement_temperature 301.2
_cell_measurement_theta_max 0.0
_cell_measurement_theta_min 0.0
_cell_volume 585.5(2)
_computing_cell_refinement 'MSC/AFC Diffractometer Control'
_computing_data_collection 'MSC/AFC Diffractometer Control'
_computing_data_reduction teXsan
_computing_publication_material teXsan
_computing_structure_refinement teXsan
_computing_structure_solution ' DIRDIF92 (PATTY) '
_diffrn_ambient_temperature 301.2
_diffrn_measurement_device unknown
_diffrn_measurement_method 'omega scans with profile analysis'
_diffrn_orient_matrix_UB_11 0.00000
_diffrn_orient_matrix_UB_12 0.00000
_diffrn_orient_matrix_UB_13 0.00000
_diffrn_orient_matrix_UB_21 0.00000
_diffrn_orient_matrix_UB_22 0.00000
_diffrn_orient_matrix_UB_23 0.00000
_diffrn_orient_matrix_UB_31 0.00000
_diffrn_orient_matrix_UB_32 0.00000
_diffrn_orient_matrix_UB_33 0.00000
_diffrn_radiation_monochromator graphite
_diffrn_radiation_source 'X-ray tube'
_diffrn_radiation_type MoKalpha
_diffrn_radiation_wavelength 0.7107
_diffrn_reflns_av_R_equivalents 0.00
_diffrn_reflns_limit_h_max 9
_diffrn_reflns_limit_h_min 0
_diffrn_reflns_limit_k_max 11
_diffrn_reflns_limit_k_min -11
_diffrn_reflns_limit_l_max 12
_diffrn_reflns_limit_l_min -12
_diffrn_reflns_number 2512
_diffrn_reflns_theta_max 27.92
_diffrn_standards_decay_% 0.00
_diffrn_standards_interval_count 0
_diffrn_standards_number 0
_exptl_absorpt_coefficient_mu 2.526
_exptl_absorpt_correction_type none
_exptl_crystal_colour colourlessprism
_exptl_crystal_density_diffrn 1.744
_exptl_crystal_density_meas 0.000
_exptl_crystal_description prism
_exptl_crystal_F_000 308.00
_exptl_crystal_size_max 0.350
_exptl_crystal_size_mid 0.200
_exptl_crystal_size_min 0.100
_refine_diff_density_max 0.53
_refine_diff_density_min -1.45
_refine_ls_extinction_coef 0.00000
_refine_ls_extinction_method none
_refine_ls_goodness_of_fit_obs 1.946
_refine_ls_matrix_type full
_refine_ls_number_parameters 148
_refine_ls_number_reflns 2291
_refine_ls_number_restraints 0
_refine_ls_R_factor_obs 0.0492
_refine_ls_shift/esd_max 0.0300
_refine_ls_structure_factor_coef F
_refine_ls_weighting_scheme sigma
_refine_ls_wR_factor_obs 0.0659
_reflns_number_observed 2291
_reflns_number_total 2512
_reflns_observed_criterion 3.00
_cod_data_source_file 900504hsup1.cif
_cod_data_source_block (Cpd_1b)
_cod_original_sg_symbol_H-M 'P -1       '
_cod_original_formula_sum 'C10 H9 Cl2 N3 Zn '
_cod_database_code 7027266

loop_
_symmetry_equiv_pos_as_xyz
'   +x,   +y,   +z'
'   -x,   -y,   -z'

loop_
_atom_site_aniso_label
_atom_site_aniso_U_11
_atom_site_aniso_U_22
_atom_site_aniso_U_33
_atom_site_aniso_U_12
_atom_site_aniso_U_13
_atom_site_aniso_U_23
Zn(1) 0.0480(3) 0.0367(2) 0.0388(2) -0.0105(2) 0.0025(2) -0.0174(2)
Cl(1) 0.0541(5) 0.0546(5) 0.0654(5) -0.0145(4) -0.0063(4) -0.0280(4)
Cl(2) 0.0495(5) 0.0516(5) 0.0584(5) -0.0074(3) 0.0065(3) -0.0299(4)
N(1) 0.043(1) 0.036(1) 0.038(1) -0.0083(9) 0.0043(9) -0.0124(9)
N(2) 0.061(2) 0.036(1) 0.035(1) -0.011(1) 0.0005(10) -0.0130(9)
N(3) 0.049(1) 0.036(1) 0.035(1) -0.0075(10) -0.0019(9) -0.0108(9)
C(1) 0.055(2) 0.036(1) 0.045(1) -0.011(1) 0.003(1) -0.009(1)
C(2) 0.062(2) 0.044(2) 0.048(2) -0.008(1) 0.011(1) -0.004(1)
C(3) 0.068(2) 0.052(2) 0.037(1) -0.005(2) 0.007(1) -0.009(1)
C(4) 0.063(2) 0.044(2) 0.036(1) -0.005(1) 0.006(1) -0.016(1)
C(5) 0.037(1) 0.035(1) 0.036(1) -0.0041(10) 0.0013(9) -0.0127(10)
C(6) 0.038(1) 0.033(1) 0.036(1) -0.0046(10) -0.0038(9) -0.011(1)
C(7) 0.057(2) 0.033(1) 0.044(1) -0.009(1) -0.002(1) -0.010(1)
C(8) 0.060(2) 0.037(2) 0.051(2) -0.010(1) 0.000(1) -0.005(1)
C(9) 0.070(2) 0.051(2) 0.037(1) -0.008(2) 0.001(1) -0.003(1)
C(10) 0.074(2) 0.046(2) 0.036(1) -0.011(1) 0.002(1) -0.015(1)

loop_
_atom_site_label
_atom_site_fract_x
_atom_site_fract_y
_atom_site_fract_z
_atom_site_U_iso_or_equiv
_atom_site_thermal_displace_type
Zn(1) 0.25139(4) 0.19005(4) 0.15868(3) 0.0394 Uij
Cl(1) 0.4769(1) 0.2822(1) 0.25466(10) 0.0551 Uij
Cl(2) -0.0170(1) 0.30977(10) 0.19187(9) 0.0501 Uij
N(1) 0.2906(3) 0.1878(3) -0.0540(2) 0.0382 Uij
N(2) 0.2131(4) -0.0810(3) -0.0187(3) 0.0428 Uij
N(3) 0.2286(4) -0.0488(3) 0.2238(2) 0.0394 Uij
C(1) 0.3388(5) 0.3242(4) -0.1475(3) 0.0451 Uij
C(2) 0.3541(5) 0.3429(4) -0.2965(4) 0.0526 Uij
C(3) 0.3149(5) 0.2157(4) -0.3520(3) 0.0525 Uij
C(4) 0.2677(5) 0.0752(4) -0.2591(3) 0.0462 Uij
C(5) 0.2576(4) 0.0630(3) -0.1082(3) 0.0352 Uij
C(6) 0.2051(4) -0.1415(3) 0.1318(3) 0.0350 Uij
C(7) 0.1666(5) -0.3026(4) 0.1837(3) 0.0441 Uij
C(8) 0.1562(5) -0.3673(4) 0.3331(4) 0.0500 Uij
C(9) 0.1829(5) -0.2724(4) 0.4288(3) 0.0539 Uij
C(10) 0.2200(5) -0.1184(4) 0.3714(3) 0.0511 Uij
H(1) 0.124(6) -0.133(5) -0.087(4) 0.0641 Uij
H(2) 0.3632 0.4115 -0.1085 0.0541 Uij
H(3) 0.3905 0.4398 -0.3592 0.0630 Uij
H(4) 0.3204 0.2258 -0.4549 0.0629 Uij
H(5) 0.2420 -0.0128 -0.2969 0.0554 Uij
H(6) 0.1482 -0.3658 0.1168 0.0528 Uij
H(7) 0.1308 -0.4761 0.3704 0.0600 Uij
H(8) 0.1753 -0.3146 0.5321 0.0645 Uij
H(9) 0.2410 -0.0547 0.4373 0.0612 Uij

loop_
_atom_type_symbol
_atom_type_oxidation_number
_atom_type_number_in_cell
_atom_type_scat_dispersion_real
_atom_type_scat_dispersion_imag
_atom_type_scat_source
C 0 20 0.003 0.002 'International Tables'
H 0 18 0.000 0.000 'International Tables'
N 0 6 0.006 0.003 'International Tables'
Cl 0 4 0.148 0.159 'International Tables'
Zn 0 2 0.284 1.430 'International Tables'

loop_
_geom_angle_atom_site_label_1
_geom_angle_atom_site_label_2
_geom_angle_atom_site_label_3
_geom_angle
_geom_angle_publ_flag
Cl(1) Zn(1) Cl(2) 113.14(4) yes
Cl(1) Zn(1) N(1) 113.36(7) yes
Cl(1) Zn(1) N(3) 116.26(8) yes
Cl(2) Zn(1) N(1) 111.79(7) yes
Cl(2) Zn(1) N(3) 107.56(8) yes
N(1) Zn(1) N(3) 93.08(9) yes
Zn(1) N(1) C(1) 117.4(2) yes
Zn(1) N(1) C(5) 123.6(2) yes
C(1) N(1) C(5) 118.8(2) yes
C(5) N(2) C(6) 133.8(2) yes
Zn(1) N(3) C(6) 124.2(2) yes
Zn(1) N(3) C(10) 118.0(2) yes
C(6) N(3) C(10) 117.5(2) yes
N(1) C(1) C(2) 123.2(3) yes
C(1) C(2) C(3) 117.7(3) yes
C(2) C(3) C(4) 120.2(3) yes
C(3) C(4) C(5) 119.2(3) yes
N(1) C(5) N(2) 121.9(2) yes
N(1) C(5) C(4) 120.8(3) yes
N(2) C(5) C(4) 117.3(3) yes
N(2) C(6) N(3) 121.2(2) yes
N(2) C(6) C(7) 117.1(2) yes
N(3) C(6) C(7) 121.7(2) yes
C(6) C(7) C(8) 118.9(3) yes
C(7) C(8) C(9) 119.6(3) yes
C(8) C(9) C(10) 118.4(3) yes
N(3) C(10) C(9) 123.9(3) yes

loop_
_geom_bond_atom_site_label_1
_geom_bond_atom_site_label_2
_geom_bond_distance
_geom_bond_publ_flag
Zn(1) Cl(1) 2.2029(9) yes
Zn(1) Cl(2) 2.243(1) yes
Zn(1) N(1) 2.023(2) yes
Zn(1) N(3) 2.023(2) yes
N(1) C(1) 1.350(4) yes
N(1) C(5) 1.346(3) yes
N(2) C(5) 1.375(4) yes
N(2) C(6) 1.382(3) yes
N(3) C(6) 1.342(3) yes
N(3) C(10) 1.369(4) yes
C(1) C(2) 1.373(4) yes
C(2) C(3) 1.383(5) yes
C(3) C(4) 1.372(4) yes
C(4) C(5) 1.399(4) yes
C(6) C(7) 1.406(4) yes
C(7) C(8) 1.378(4) yes
C(8) C(9) 1.390(5) yes
C(9) C(10) 1.353(5) yes
